data_7009441
loop_
_publ_author_name
'Thu\'ery, Pierre'
'Nierlich, Martine'
'Asfari, Zouhair'
'Vicens, Jacques'

_publ_section_title
;
 Complexation of uranyl ions by polyphenols. Crystal structures of two
 linear oligomers and one uranyl ion complex
;
_journal_issue 8
_journal_name_full 'Journal of the Chemical Society, Dalton Transactions'
_journal_page_first 1297
_journal_paper_doi 10.1039/b001083i
_journal_year 2000
_chemical_formula_sum 'C69 H95 N O8'
_chemical_formula_weight 1066.46
_space_group_IT_number 2
_symmetry_cell_setting triclinic
_symmetry_space_group_name_Hall '-P 1'
_symmetry_space_group_name_H-M 'P -1'
_atom_sites_solution_hydrogens geom
_atom_sites_solution_primary direct
_atom_sites_solution_secondary difmap
_audit_creation_method SHELXL-97
_cell_angle_alpha 67.485(3)
_cell_angle_beta 77.104(5)
_cell_angle_gamma 82.634(5)
_cell_formula_units_Z 2
_cell_length_a 9.6578(4)
_cell_length_b 18.3287(16)
_cell_length_c 19.7321(17)
_cell_measurement_reflns_used 24106
_cell_measurement_temperature 100(2)
_cell_measurement_theta_max 20.81
_cell_measurement_theta_min 5.12
_cell_volume 3141.7(4)
_computing_cell_refinement 'HKL package (Otwinowski & Minor, 1997)'
_computing_data_collection 'Kappa CCD software (Nonius, 1997)'
_computing_data_reduction 'HKL package (Otwinowski & Minor, 1997)'
_computing_molecular_graphics 'SHELXTL (Sheldrick, 1999)'
_computing_publication_material 'SHELXTL (Sheldrick, 1999)'
_computing_structure_refinement 'SHELXL-97 (Sheldrick, 1997)'
_computing_structure_solution 'SHELXS-97 (Sheldrick, 1990)'
_diffrn_ambient_temperature 100(2)
_diffrn_measured_fraction_theta_full 0.932
_diffrn_measured_fraction_theta_max 0.932
_diffrn_measurement_device_type 'Nonius Kappa-CCD'
_diffrn_measurement_method 'area detector'
_diffrn_radiation_monochromator graphite
_diffrn_radiation_source 'fine-focus sealed tube'
_diffrn_radiation_type MoK\a
_diffrn_radiation_wavelength 0.71073
_diffrn_reflns_av_R_equivalents 0.106
_diffrn_reflns_av_sigmaI/netI 0.079
_diffrn_reflns_limit_h_max 9
_diffrn_reflns_limit_h_min 0
_diffrn_reflns_limit_k_max 18
_diffrn_reflns_limit_k_min -17
_diffrn_reflns_limit_l_max 19
_diffrn_reflns_limit_l_min -18
_diffrn_reflns_number 24106
_diffrn_reflns_theta_full 20.81
_diffrn_reflns_theta_max 20.81
_diffrn_reflns_theta_min 5.12
_diffrn_standards_decay_% 0
_exptl_absorpt_coefficient_mu 0.072
_exptl_absorpt_correction_type none
_exptl_crystal_colour colourless
_exptl_crystal_density_diffrn 1.127
_exptl_crystal_density_meas ?
_exptl_crystal_description platelet
_exptl_crystal_F_000 1160
_exptl_crystal_size_max 0.28
_exptl_crystal_size_mid 0.20
_exptl_crystal_size_min 0.15
_refine_diff_density_max 0.914
_refine_diff_density_min -0.517
_refine_diff_density_rms 0.060
_refine_ls_extinction_method none
_refine_ls_goodness_of_fit_ref 1.017
_refine_ls_hydrogen_treatment mixed
_refine_ls_matrix_type full
_refine_ls_number_parameters 724
_refine_ls_number_reflns 6147
_refine_ls_number_restraints 60
_refine_ls_restrained_S_all 1.078
_refine_ls_R_factor_all 0.1213
_refine_ls_R_factor_gt 0.0819
_refine_ls_shift/su_max 0.011
_refine_ls_shift/su_mean 0.006
_refine_ls_structure_factor_coef Fsqd
_refine_ls_weighting_details 'calc w=1/[\s^2^(Fo^2^)+(0.0490P)^2^+13.9507P] where P=(Fo^2^+2Fc^2^)/3'
_refine_ls_weighting_scheme calc
_refine_ls_wR_factor_gt 0.1733
_refine_ls_wR_factor_ref 0.1994
_reflns_number_gt 4322
_reflns_number_total 6147
_reflns_threshold_expression >2sigma(I)
_cod_data_source_file b001083i.txt
_cod_data_source_block 4
_cod_original_cell_volume 3142(3)
_cod_original_sg_symbol_H-M P-1
_cod_database_code 7009441

loop_
_symmetry_equiv_pos_as_xyz
'x, y, z'
'-x, -y, -z'

loop_
_atom_site_label
_atom_site_type_symbol
_atom_site_fract_x
_atom_site_fract_y
_atom_site_fract_z
_atom_site_U_iso_or_equiv
_atom_site_adp_type
_atom_site_occupancy
_atom_site_symmetry_multiplicity
_atom_site_calc_flag
_atom_site_refinement_flags
_atom_site_disorder_assembly
_atom_site_disorder_group
O1A O 0.7809(4) 0.2618(2) 0.3496(2) 0.0281(11) Uani 1 1 d D . .
H1A H 0.759(5) 0.216(2) 0.336(3) 0.034 Uiso 1 1 d D . .
O2A O 0.7218(4) 0.1507(2) 0.3055(2) 0.0245(10) Uani 1 1 d D . .
H2A H 0.7142 0.0901 0.3411 0.029 Uiso 1 1 d R . .
O3A O 0.6925(4) -0.0057(2) 0.3783(2) 0.0259(10) Uani 1 1 d . . .
H3A H 0.7034 -0.0339 0.4378 0.031 Uiso 1 1 d R . .
C1A C 0.7893(6) 0.3365(3) 0.2915(3) 0.0205(15) Uani 1 1 d . . .
C2A C 0.7371(6) 0.4030(4) 0.3085(3) 0.0243(15) Uani 1 1 d . . .
C3A C 0.7493(6) 0.4754(4) 0.2514(4) 0.0250(16) Uani 1 1 d . . .
H3A H 0.7162 0.5201 0.2627 0.030 Uiso 1 1 calc R . .
C4A C 0.8088(5) 0.4856(3) 0.1772(3) 0.0209(15) Uani 1 1 d D . .
C5A C 0.8555(6) 0.4181(4) 0.1623(3) 0.0210(15) Uani 1 1 d . . .
H5A H 0.8937 0.4229 0.1133 0.025 Uiso 1 1 calc R . .
C6A C 0.8477(6) 0.3432(3) 0.2177(3) 0.0192(14) Uani 1 1 d . . .
C7A C 0.6626(7) 0.3959(4) 0.3866(3) 0.0333(17) Uani 1 1 d . . .
H7A1 H 0.6103 0.4445 0.3850 0.050 Uiso 1 1 calc R . .
H7A2 H 0.7318 0.3849 0.4178 0.050 Uiso 1 1 calc R . .
H7A3 H 0.5983 0.3536 0.4066 0.050 Uiso 1 1 calc R . .
C8A C 0.8199(5) 0.5687(3) 0.1165(3) 0.0330(17) Uani 1 1 d D . .
C9I C 0.725(3) 0.6297(6) 0.1414(10) 0.065(10) Uiso 0.287(15) 1 d PD . .
C9J C 0.9030(10) 0.6198(4) 0.1393(5) 0.047(4) Uiso 0.713(15) 1 d PD . .
C10I C 0.9727(11) 0.5839(9) 0.0752(11) 0.051(9) Uiso 0.287(15) 1 d PD . .
C10J C 0.9045(11) 0.5687(5) 0.0422(3) 0.053(4) Uiso 0.713(15) 1 d PD . .
C11I C 0.756(3) 0.5715(9) 0.0510(8) 0.069(10) Uiso 0.287(15) 1 d PD . .
C11J C 0.6722(8) 0.6086(5) 0.1098(6) 0.048(4) Uiso 0.713(15) 1 d PD . .
C12A C 0.9003(6) 0.2708(3) 0.1981(3) 0.0177(14) Uani 1 1 d . . .
H12A H 0.9797 0.2851 0.1562 0.021 Uiso 1 1 calc R . .
H12B H 0.9357 0.2309 0.2402 0.021 Uiso 1 1 calc R . .
C13A C 0.7909(6) 0.2349(3) 0.1780(3) 0.0163(14) Uani 1 1 d . . .
C14A C 0.7041(6) 0.1757(3) 0.2318(3) 0.0170(14) Uani 1 1 d . . .
C15A C 0.6068(6) 0.1414(3) 0.2123(3) 0.0181(14) Uani 1 1 d . . .
C16A C 0.5974(6) 0.1675(3) 0.1373(3) 0.0202(15) Uani 1 1 d . . .
H16A H 0.5313 0.1451 0.1241 0.024 Uiso 1 1 calc R . .
C17A C 0.6814(6) 0.2251(3) 0.0811(3) 0.0214(15) Uani 1 1 d . . .
C18A C 0.7773(6) 0.2581(3) 0.1037(3) 0.0199(15) Uani 1 1 d . . .
H18A H 0.8347 0.2972 0.0675 0.024 Uiso 1 1 calc R . .
C19A C 0.6777(7) 0.2508(4) -0.0020(3) 0.0271(16) Uani 1 1 d . . .
C20A C 0.5537(8) 0.2164(5) -0.0143(4) 0.048(2) Uani 1 1 d . . .
H20A H 0.5615 0.1597 0.0074 0.072 Uiso 1 1 calc R . .
H20B H 0.5560 0.2328 -0.0669 0.072 Uiso 1 1 calc R . .
H20C H 0.4656 0.2351 0.0089 0.072 Uiso 1 1 calc R . .
C21A C 0.8164(7) 0.2206(4) -0.0401(4) 0.0387(18) Uani 1 1 d . . .
H21A H 0.8957 0.2408 -0.0319 0.058 Uiso 1 1 calc R . .
H21B H 0.8179 0.2384 -0.0927 0.058 Uiso 1 1 calc R . .
H21C H 0.8225 0.1639 -0.0195 0.058 Uiso 1 1 calc R . .
C22A C 0.6623(7) 0.3412(4) -0.0379(4) 0.0362(18) Uani 1 1 d . . .
H22A H 0.5755 0.3597 -0.0135 0.054 Uiso 1 1 calc R . .
H22B H 0.6604 0.3563 -0.0899 0.054 Uiso 1 1 calc R . .
H22C H 0.7415 0.3641 -0.0327 0.054 Uiso 1 1 calc R . .
C23A C 0.5210(6) 0.0727(3) 0.2690(3) 0.0181(14) Uani 1 1 d . . .
H23A H 0.4999 0.0779 0.3174 0.022 Uiso 1 1 calc R . .
H23B H 0.4316 0.0734 0.2540 0.022 Uiso 1 1 calc R . .
C24A C 0.6027(6) -0.0048(3) 0.2750(3) 0.0191(15) Uani 1 1 d . . .
C25A C 0.6884(6) -0.0411(3) 0.3281(3) 0.0182(14) Uani 1 1 d . . .
C26A C 0.7720(6) -0.1103(3) 0.3305(3) 0.0220(15) Uani 1 1 d . . .
C27A C 0.7664(6) -0.1413(4) 0.2768(3) 0.0268(16) Uani 1 1 d . . .
H27A H 0.8196 -0.1878 0.2783 0.032 Uiso 1 1 calc R . .
C28A C 0.6852(6) -0.1065(4) 0.2207(3) 0.0230(15) Uani 1 1 d . . .
C29A C 0.6040(6) -0.0392(4) 0.2226(3) 0.0212(15) Uani 1 1 d . . .
H29A H 0.5470 -0.0154 0.1869 0.025 Uiso 1 1 calc R . .
C30A C 0.6893(7) -0.1418(4) 0.1621(4) 0.0302(16) Uani 1 1 d . . .
C31A C 0.6183(11) -0.2210(6) 0.1975(5) 0.087(4) Uani 1 1 d . . .
H31A H 0.6589 -0.2544 0.2399 0.130 Uiso 1 1 calc R . .
H31B H 0.6331 -0.2461 0.1615 0.130 Uiso 1 1 calc R . .
H31C H 0.5182 -0.2124 0.2133 0.130 Uiso 1 1 calc R . .
C32A C 0.6122(9) -0.0871(6) 0.0993(5) 0.065(3) Uani 1 1 d . . .
H32A H 0.5134 -0.0808 0.1196 0.097 Uiso 1 1 calc R . .
H32B H 0.6211 -0.1100 0.0620 0.097 Uiso 1 1 calc R . .
H32C H 0.6538 -0.0364 0.0770 0.097 Uiso 1 1 calc R . .
C33A C 0.8419(7) -0.1547(5) 0.1258(4) 0.046(2) Uani 1 1 d . . .
H33A H 0.8871 -0.1050 0.1026 0.069 Uiso 1 1 calc R . .
H33B H 0.8426 -0.1767 0.0887 0.069 Uiso 1 1 calc R . .
H33C H 0.8925 -0.1905 0.1632 0.069 Uiso 1 1 calc R . .
C34A C 0.8696(7) -0.1469(4) 0.3851(3) 0.0295(16) Uani 1 1 d . . .
H34A H 0.8144 -0.1675 0.4348 0.044 Uiso 1 1 calc R . .
H34B H 0.9302 -0.1076 0.3819 0.044 Uiso 1 1 calc R . .
H34C H 0.9267 -0.1891 0.3737 0.044 Uiso 1 1 calc R . .
O1B O 0.7390(4) -0.0650(2) 0.5173(2) 0.0267(10) Uani 1 1 d . . .
H1B H 0.7559 -0.0154 0.5259 0.032 Uiso 1 1 d R . .
O2B O 0.7857(4) 0.0517(2) 0.5553(2) 0.0244(10) Uani 1 1 d . . .
H2B H 0.8011 0.1122 0.5260 0.029 Uiso 1 1 d R . .
O3B O 0.8441(4) 0.2046(2) 0.4869(2) 0.0266(10) Uani 1 1 d D . .
H3B H 0.812(5) 0.228(2) 0.4313(10) 0.032 Uiso 1 1 d D . .
C1B C 0.7241(6) -0.1339(3) 0.5792(3) 0.0221(15) Uani 1 1 d . . .
C2B C 0.6172(6) -0.1845(4) 0.5902(3) 0.0218(15) Uani 1 1 d . . .
C3B C 0.6014(6) -0.2529(4) 0.6536(3) 0.0216(15) Uani 1 1 d . . .
H3B H 0.5300 -0.2862 0.6610 0.026 Uiso 1 1 calc R . .
C4B C 0.6874(6) -0.2739(3) 0.7066(3) 0.0182(14) Uani 1 1 d . . .
C5B C 0.7935(6) -0.2220(3) 0.6934(3) 0.0189(14) Uani 1 1 d . . .
H5B H 0.8531 -0.2349 0.7278 0.023 Uiso 1 1 calc R . .
C6B C 0.8138(6) -0.1523(3) 0.6312(3) 0.0154(14) Uani 1 1 d . . .
C7B C 0.5188(6) -0.1615(4) 0.5350(3) 0.0272(16) Uani 1 1 d . . .
H7B1 H 0.5713 -0.1629 0.4880 0.041 Uiso 1 1 calc R . .
H7B2 H 0.4785 -0.1091 0.5282 0.041 Uiso 1 1 calc R . .
H7B3 H 0.4440 -0.1980 0.5537 0.041 Uiso 1 1 calc R . .
C8B C 0.6737(6) -0.3505(4) 0.7761(3) 0.0252(15) Uani 1 1 d . . .
C9B C 0.5378(8) -0.3907(5) 0.7883(5) 0.070(3) Uani 1 1 d . . .
H9B1 H 0.4575 -0.3552 0.7936 0.105 Uiso 1 1 calc R . .
H9B2 H 0.5314 -0.4374 0.8328 0.105 Uiso 1 1 calc R . .
H9B3 H 0.5382 -0.4050 0.7462 0.105 Uiso 1 1 calc R . .
C10B C 0.6746(9) -0.3325(4) 0.8452(4) 0.052(2) Uani 1 1 d . . .
H10A H 0.7617 -0.3087 0.8389 0.078 Uiso 1 1 calc R . .
H10B H 0.6670 -0.3807 0.8882 0.078 Uiso 1 1 calc R . .
H10C H 0.5956 -0.2968 0.8520 0.078 Uiso 1 1 calc R . .
C11B C 0.7981(7) -0.4073(4) 0.7671(4) 0.0380(18) Uani 1 1 d . . .
H11A H 0.7976 -0.4203 0.7244 0.057 Uiso 1 1 calc R . .
H11B H 0.7904 -0.4546 0.8110 0.057 Uiso 1 1 calc R . .
H11C H 0.8852 -0.3830 0.7600 0.057 Uiso 1 1 calc R . .
C12B C 0.9295(6) -0.0976(3) 0.6211(3) 0.0192(14) Uani 1 1 d . . .
H12C H 1.0106 -0.1292 0.6403 0.023 Uiso 1 1 calc R . .
H12D H 0.9606 -0.0682 0.5682 0.023 Uiso 1 1 calc R . .
C13B C 0.8789(6) -0.0403(3) 0.6606(3) 0.0164(14) Uani 1 1 d . . .
C14B C 0.8045(6) 0.0301(3) 0.6283(3) 0.0156(14) Uani 1 1 d . . .
C15B C 0.7501(6) 0.0804(3) 0.6667(3) 0.0168(14) Uani 1 1 d . . .
C16B C 0.7748(6) 0.0588(3) 0.7394(3) 0.0207(15) Uani 1 1 d . . .
H16B H 0.7384 0.0920 0.7657 0.025 Uiso 1 1 calc R . .
C17B C 0.8511(6) -0.0099(3) 0.7737(3) 0.0198(15) Uani 1 1 d . . .
C18B C 0.9010(6) -0.0588(3) 0.7326(3) 0.0190(14) Uani 1 1 d . . .
H18B H 0.9512 -0.1057 0.7545 0.023 Uiso 1 1 calc R . .
C19B C 0.8795(6) -0.0344(3) 0.8531(3) 0.0217(15) Uani 1 1 d . . .
C20B C 0.8059(8) -0.1121(4) 0.9023(4) 0.043(2) Uani 1 1 d . . .
H20D H 0.8238 -0.1288 0.9521 0.064 Uiso 1 1 calc R . .
H20E H 0.8426 -0.1522 0.8820 0.064 Uiso 1 1 calc R . .
H20F H 0.7053 -0.1040 0.9036 0.064 Uiso 1 1 calc R . .
C21B C 0.8228(7) 0.0275(4) 0.8876(4) 0.0356(18) Uani 1 1 d . . .
H21D H 0.8444 0.0100 0.9367 0.053 Uiso 1 1 calc R . .
H21E H 0.7216 0.0348 0.8908 0.053 Uiso 1 1 calc R . .
H21F H 0.8665 0.0766 0.8569 0.053 Uiso 1 1 calc R . .
C22B C 1.0384(6) -0.0478(4) 0.8521(3) 0.0259(15) Uani 1 1 d . . .
H22D H 1.0856 -0.0003 0.8193 0.039 Uiso 1 1 calc R . .
H22E H 1.0744 -0.0901 0.8348 0.039 Uiso 1 1 calc R . .
H22F H 1.0556 -0.0613 0.9017 0.039 Uiso 1 1 calc R . .
C23B C 0.6650(6) 0.1564(3) 0.6326(3) 0.0204(14) Uani 1 1 d . . .
H23C H 0.6250 0.1523 0.5934 0.024 Uiso 1 1 calc R . .
H23D H 0.5868 0.1629 0.6707 0.024 Uiso 1 1 calc R . .
C24B C 0.7532(6) 0.2284(3) 0.6005(3) 0.0205(15) Uani 1 1 d . . .
C25B C 0.8434(6) 0.2492(3) 0.5311(3) 0.0226(15) Uani 1 1 d . . .
C26B C 0.9316(6) 0.3124(3) 0.5040(3) 0.0236(15) Uani 1 1 d . . .
C27B C 0.9252(7) 0.3561(3) 0.5483(3) 0.0286(16) Uani 1 1 d . . .
H27B H 0.9833 0.3987 0.5307 0.034 Uiso 1 1 calc R . .
C28B C 0.8363(6) 0.3396(3) 0.6180(3) 0.0310(17) Uani 1 1 d D . .
C29B C 0.7532(7) 0.2744(4) 0.6428(3) 0.0318(17) Uani 1 1 d . . .
H29B H 0.6949 0.2609 0.6898 0.038 Uiso 1 1 calc R . .
C30B C 0.8248(6) 0.3926(4) 0.6640(3) 0.055(2) Uani 1 1 d D . .
C31I C 0.9365(17) 0.4539(9) 0.6304(9) 0.066(6) Uiso 0.507(19) 1 d PD . .
C31J C 0.9704(11) 0.4179(12) 0.6611(11) 0.067(6) Uiso 0.493(18) 1 d PD . .
C32I C 0.857(2) 0.3408(9) 0.7418(6) 0.102(9) Uiso 0.507(19) 1 d PD . .
C32J C 0.7045(15) 0.3701(10) 0.7310(7) 0.068(6) Uiso 0.493(18) 1 d PD . .
C33I C 0.6708(10) 0.4165(11) 0.6877(11) 0.080(7) Uiso 0.507(19) 1 d PD . .
C33J C 0.7520(17) 0.4729(5) 0.6223(8) 0.065(6) Uiso 0.493(18) 1 d PD . .
C34B C 1.0318(7) 0.3299(4) 0.4302(3) 0.0329(17) Uani 1 1 d . . .
H34D H 1.0794 0.2816 0.4272 0.049 Uiso 1 1 calc R . .
H34E H 1.1009 0.3655 0.4257 0.049 Uiso 1 1 calc R . .
H34F H 0.9793 0.3537 0.3904 0.049 Uiso 1 1 calc R . .
O1 O 1.3481(12) 0.3871(6) 0.6398(6) 0.155(4) Uani 1 1 d DU . .
O2 O 1.319(3) 0.4433(8) 0.5267(8) 0.196(10) Uani 1 1 d DU . .
N N 1.3669(14) 0.3892(6) 0.5752(6) 0.157(5) Uani 1 1 d DU . .
C C 1.3892(14) 0.3222(6) 0.5596(6) 0.130(5) Uani 1 1 d DU . .
H0A H 1.3500 0.3301 0.5166 0.195 Uiso 1 1 calc R . .
H0B H 1.3439 0.2794 0.6016 0.195 Uiso 1 1 calc R . .
H0C H 1.4895 0.3098 0.5497 0.195 Uiso 1 1 calc R . .

loop_
_atom_site_aniso_label
_atom_site_aniso_U_11
_atom_site_aniso_U_22
_atom_site_aniso_U_33
_atom_site_aniso_U_23
_atom_site_aniso_U_13
_atom_site_aniso_U_12
O1A 0.039(3) 0.024(3) 0.021(2) -0.005(2) -0.007(2) -0.011(2)
O2A 0.035(3) 0.021(2) 0.016(2) -0.0049(19) -0.0069(19) 0.0020(19)
O3A 0.034(3) 0.030(3) 0.017(2) -0.009(2) -0.0070(19) -0.0070(19)
C1A 0.022(4) 0.017(4) 0.023(4) -0.005(3) -0.005(3) -0.010(3)
C2A 0.028(4) 0.019(4) 0.025(4) -0.006(3) -0.002(3) -0.008(3)
C3A 0.019(4) 0.024(4) 0.038(4) -0.021(4) -0.003(3) 0.003(3)
C4A 0.020(4) 0.016(4) 0.025(4) -0.005(3) -0.003(3) -0.002(3)
C5A 0.015(4) 0.029(4) 0.020(4) -0.011(3) -0.001(3) 0.000(3)
C6A 0.015(4) 0.020(4) 0.024(4) -0.010(3) -0.006(3) -0.001(3)
C7A 0.042(4) 0.029(4) 0.032(4) -0.018(3) -0.003(3) -0.003(3)
C8A 0.032(4) 0.023(4) 0.038(4) -0.007(3) 0.001(3) -0.001(3)
C12A 0.018(4) 0.021(4) 0.014(3) -0.006(3) -0.004(3) -0.002(3)
C13A 0.015(3) 0.018(3) 0.017(4) -0.009(3) -0.003(3) 0.003(3)
C14A 0.019(4) 0.015(3) 0.017(4) -0.007(3) -0.005(3) 0.005(3)
C15A 0.015(4) 0.016(3) 0.025(4) -0.011(3) 0.002(3) -0.004(3)
C16A 0.019(4) 0.024(4) 0.019(4) -0.009(3) -0.005(3) -0.004(3)
C17A 0.020(4) 0.026(4) 0.020(4) -0.008(3) -0.008(3) -0.002(3)
C18A 0.017(4) 0.018(3) 0.021(4) -0.004(3) -0.001(3) -0.004(3)
C19A 0.030(4) 0.036(4) 0.015(4) -0.005(3) -0.005(3) -0.012(3)
C20A 0.059(5) 0.059(5) 0.021(4) 0.004(4) -0.016(4) -0.031(4)
C21A 0.054(5) 0.042(5) 0.020(4) -0.012(3) 0.000(3) -0.010(4)
C22A 0.038(4) 0.042(5) 0.024(4) -0.002(3) -0.012(3) -0.008(3)
C23A 0.015(3) 0.025(4) 0.019(3) -0.012(3) -0.006(3) 0.001(3)
C24A 0.014(4) 0.022(4) 0.016(3) -0.002(3) 0.000(3) -0.007(3)
C25A 0.023(4) 0.021(4) 0.015(3) -0.011(3) 0.000(3) -0.009(3)
C26A 0.020(4) 0.025(4) 0.021(4) -0.009(3) -0.001(3) -0.004(3)
C27A 0.020(4) 0.025(4) 0.034(4) -0.012(3) 0.001(3) -0.006(3)
C28A 0.026(4) 0.024(4) 0.018(4) -0.009(3) 0.001(3) -0.006(3)
C29A 0.019(4) 0.029(4) 0.016(3) -0.008(3) 0.001(3) -0.008(3)
C30A 0.029(4) 0.033(4) 0.033(4) -0.017(3) -0.002(3) -0.003(3)
C31A 0.124(9) 0.092(7) 0.066(6) -0.061(6) 0.039(6) -0.079(7)
C32A 0.055(6) 0.114(8) 0.060(6) -0.072(6) -0.029(4) 0.032(5)
C33A 0.041(5) 0.066(6) 0.042(5) -0.036(4) -0.007(4) 0.010(4)
C34A 0.031(4) 0.028(4) 0.029(4) -0.008(3) -0.011(3) 0.001(3)
O1B 0.043(3) 0.017(2) 0.018(2) -0.002(2) -0.010(2) -0.0011(19)
O2B 0.031(3) 0.023(2) 0.018(2) -0.0033(19) -0.0087(19) -0.0046(18)
O3B 0.039(3) 0.025(3) 0.021(2) -0.012(2) -0.010(2) 0.0014(19)
C1B 0.033(4) 0.015(4) 0.018(4) -0.008(3) -0.002(3) 0.001(3)
C2B 0.020(4) 0.028(4) 0.023(4) -0.016(3) -0.004(3) 0.002(3)
C3B 0.019(4) 0.025(4) 0.025(4) -0.014(3) -0.002(3) -0.004(3)
C4B 0.013(4) 0.024(4) 0.017(3) -0.008(3) 0.000(3) -0.001(3)
C5B 0.017(4) 0.027(4) 0.015(3) -0.010(3) -0.007(3) 0.007(3)
C6B 0.016(3) 0.017(4) 0.014(3) -0.008(3) -0.001(3) 0.002(3)
C7B 0.028(4) 0.037(4) 0.020(4) -0.010(3) -0.010(3) -0.006(3)
C8B 0.019(4) 0.026(4) 0.028(4) -0.006(3) -0.009(3) -0.001(3)
C9B 0.041(5) 0.060(6) 0.072(6) 0.032(5) -0.027(4) -0.024(4)
C10B 0.085(6) 0.041(5) 0.017(4) -0.005(4) 0.004(4) -0.001(4)
C11B 0.047(5) 0.020(4) 0.032(4) 0.003(3) -0.003(3) 0.003(3)
C12B 0.018(4) 0.023(4) 0.018(3) -0.007(3) -0.007(3) 0.000(3)
C13B 0.016(4) 0.015(4) 0.017(4) -0.006(3) 0.003(3) -0.008(3)
C14B 0.015(3) 0.019(4) 0.011(3) -0.002(3) -0.001(3) -0.008(3)
C15B 0.016(4) 0.020(4) 0.015(4) -0.006(3) 0.000(3) -0.008(3)
C16B 0.016(4) 0.022(4) 0.026(4) -0.013(3) 0.002(3) -0.004(3)
C17B 0.016(4) 0.022(4) 0.020(4) -0.006(3) 0.001(3) -0.006(3)
C18B 0.018(4) 0.018(3) 0.021(4) -0.006(3) -0.007(3) 0.001(3)
C19B 0.025(4) 0.020(4) 0.018(3) -0.003(3) -0.003(3) -0.005(3)
C20B 0.054(5) 0.053(5) 0.016(4) -0.002(4) -0.001(3) -0.025(4)
C21B 0.031(4) 0.057(5) 0.026(4) -0.025(4) -0.009(3) 0.011(3)
C22B 0.029(4) 0.029(4) 0.023(4) -0.013(3) -0.005(3) 0.001(3)
C23B 0.022(4) 0.020(4) 0.021(3) -0.010(3) -0.004(3) -0.002(3)
C24B 0.027(4) 0.015(3) 0.016(4) -0.005(3) -0.002(3) 0.001(3)
C25B 0.031(4) 0.018(4) 0.019(4) -0.006(3) -0.009(3) 0.001(3)
C26B 0.035(4) 0.013(4) 0.021(4) -0.005(3) -0.003(3) -0.001(3)
C27B 0.043(4) 0.013(4) 0.027(4) -0.005(3) -0.002(3) -0.004(3)
C28B 0.048(5) 0.023(4) 0.023(4) -0.015(3) 0.004(3) -0.005(3)
C29B 0.043(5) 0.026(4) 0.019(4) -0.006(3) 0.007(3) -0.004(3)
C30B 0.087(6) 0.048(5) 0.033(5) -0.025(4) 0.019(4) -0.034(4)
C34B 0.038(4) 0.027(4) 0.031(4) -0.013(3) 0.008(3) -0.009(3)
O1 0.181(8) 0.137(7) 0.140(7) -0.054(6) -0.014(6) 0.002(6)
O2 0.217(14) 0.177(13) 0.178(13) -0.058(9) -0.034(9) 0.017(9)
N 0.191(9) 0.136(9) 0.152(9) -0.069(8) -0.040(8) 0.030(7)
C 0.142(9) 0.117(8) 0.110(8) -0.049(7) 0.013(6) 0.021(7)

loop_
_atom_type_symbol
_atom_type_description
_atom_type_scat_dispersion_real
_atom_type_scat_dispersion_imag
_atom_type_scat_source
C C 0.0033 0.0016 'International Tables Vol C Tables 4.2.6.8 and 6.1.1.4'
H H 0.0000 0.0000 'International Tables Vol C Tables 4.2.6.8 and 6.1.1.4'
O O 0.0106 0.0060 'International Tables Vol C Tables 4.2.6.8 and 6.1.1.4'
N N 0.0061 0.0033 'International Tables Vol C Tables 4.2.6.8 and 6.1.1.4'

loop_
_geom_angle_atom_site_label_1
_geom_angle_atom_site_label_2
_geom_angle_atom_site_label_3
_geom_angle
_geom_angle_site_symmetry_1
_geom_angle_site_symmetry_3
_geom_angle_publ_flag
C2A C1A C6A 120.8(5) . . ?
C2A C1A O1A 118.8(5) . . ?
C6A C1A O1A 120.3(5) . . ?
C3A C2A C1A 118.0(5) . . ?
C3A C2A C7A 120.7(6) . . ?
C1A C2A C7A 121.3(5) . . ?
C2A C3A C4A 123.6(5) . . ?
C5A C4A C3A 116.7(5) . . ?
C5A C4A C8A 122.8(4) . . ?
C3A C4A C8A 120.5(4) . . ?
C4A C5A C6A 122.6(5) . . ?
C5A C6A C1A 118.3(5) . . ?
C5A C6A C12A 120.3(5) . . ?
C1A C6A C12A 121.4(5) . . ?
C10J C8A C9I 134.1(8) . . ?
C10J C8A C10I 44.3(10) . . ?
C9I C8A C10I 122.4(13) . . ?
C10J C8A C11J 112.0(7) . . ?
C9I C8A C11J 41.8(11) . . ?
C10I C8A C11J 138.3(8) . . ?
C10J C8A C4A 112.6(4) . . ?
C9I C8A C4A 112.4(6) . . ?
C10I C8A C4A 110.9(5) . . ?
C11J C8A C4A 110.4(4) . . ?
C10J C8A C11I 54.9(12) . . ?
C9I C8A C11I 101.3(15) . . ?
C10I C8A C11I 97.9(14) . . ?
C11J C8A C11I 62.4(12) . . ?
C4A C8A C11I 109.7(5) . . ?
C10J C8A C9J 105.2(7) . . ?
C9I C8A C9J 67.3(13) . . ?
C10I C8A C9J 63.8(11) . . ?
C11J C8A C9J 107.3(7) . . ?
C4A C8A C9J 109.0(4) . . ?
C11I C8A C9J 141.1(8) . . ?
C11J C9I C8A 69.9(7) . . ?
C11J C9I C9J 124.5(8) . . ?
C8A C9I C9J 57.4(7) . . ?
C8A C9J C10I 57.2(6) . . ?
C8A C9J C9I 55.3(6) . . ?
C10I C9J C9I 106.3(10) . . ?
C10J C10I C8A 67.4(6) . . ?
C10J C10I C9J 121.9(8) . . ?
C8A C10I C9J 58.9(6) . . ?
C10I C10J C11I 129.3(10) . . ?
C10I C10J C8A 68.3(6) . . ?
C11I C10J C8A 63.4(6) . . ?
C10J C11I C8A 61.7(6) . . ?
C10J C11I C11J 114.7(8) . . ?
C8A C11I C11J 58.6(6) . . ?
C9I C11J C8A 68.3(6) . . ?
C9I C11J C11I 122.8(11) . . ?
C8A C11J C11I 59.1(6) . . ?
C13A C12A C6A 115.1(5) . . ?
C18A C13A C14A 117.8(5) . . ?
C18A C13A C12A 120.2(5) . . ?
C14A C13A C12A 122.0(5) . . ?
C15A C14A O2A 121.0(5) . . ?
C15A C14A C13A 121.4(5) . . ?
O2A C14A C13A 117.6(5) . . ?
C14A C15A C16A 118.1(5) . . ?
C14A C15A C23A 121.9(5) . . ?
C16A C15A C23A 119.8(5) . . ?
C17A C16A C15A 123.4(5) . . ?
C16A C17A C18A 116.3(5) . . ?
C16A C17A C19A 123.7(5) . . ?
C18A C17A C19A 120.0(5) . . ?
C13A C18A C17A 123.0(5) . . ?
C20A C19A C17A 111.8(5) . . ?
C20A C19A C21A 108.3(6) . . ?
C17A C19A C21A 108.3(5) . . ?
C20A C19A C22A 107.9(5) . . ?
C17A C19A C22A 110.5(5) . . ?
C21A C19A C22A 109.9(5) . . ?
C24A C23A C15A 110.5(5) . . ?
C25A C24A C29A 117.5(5) . . ?
C25A C24A C23A 121.9(5) . . ?
C29A C24A C23A 120.4(5) . . ?
O3A C25A C24A 118.0(5) . . ?
O3A C25A C26A 120.0(5) . . ?
C24A C25A C26A 122.0(5) . . ?
C27A C26A C25A 117.1(5) . . ?
C27A C26A C34A 121.0(5) . . ?
C25A C26A C34A 121.9(5) . . ?
C26A C27A C28A 123.7(6) . . ?
C29A C28A C27A 115.9(5) . . ?
C29A C28A C30A 123.3(6) . . ?
C27A C28A C30A 120.8(5) . . ?
C28A C29A C24A 123.8(6) . . ?
C28A C30A C33A 110.6(5) . . ?
C28A C30A C31A 110.4(5) . . ?
C33A C30A C31A 108.8(6) . . ?
C28A C30A C32A 111.7(5) . . ?
C33A C30A C32A 107.1(6) . . ?
C31A C30A C32A 108.1(7) . . ?
O1B C1B C2B 119.3(5) . . ?
O1B C1B C6B 120.0(5) . . ?
C2B C1B C6B 120.6(5) . . ?
C3B C2B C1B 118.7(5) . . ?
C3B C2B C7B 121.9(5) . . ?
C1B C2B C7B 119.4(5) . . ?
C2B C3B C4B 123.0(5) . . ?
C3B C4B C5B 116.7(5) . . ?
C3B C4B C8B 123.6(5) . . ?
C5B C4B C8B 119.7(5) . . ?
C6B C5B C4B 123.1(5) . . ?
C5B C6B C1B 118.0(5) . . ?
C5B C6B C12B 120.4(5) . . ?
C1B C6B C12B 121.7(5) . . ?
C11B C8B C9B 108.3(6) . . ?
C11B C8B C10B 108.5(5) . . ?
C9B C8B C10B 108.6(6) . . ?
C11B C8B C4B 109.6(5) . . ?
C9B C8B C4B 111.7(5) . . ?
C10B C8B C4B 110.1(5) . . ?
C13B C12B C6B 112.3(5) . . ?
C18B C13B C14B 118.0(5) . . ?
C18B C13B C12B 120.1(5) . . ?
C14B C13B C12B 121.9(5) . . ?
O2B C14B C13B 119.3(5) . . ?
O2B C14B C15B 119.0(5) . . ?
C13B C14B C15B 121.7(5) . . ?
C14B C15B C16B 118.0(5) . . ?
C14B C15B C23B 122.1(5) . . ?
C16B C15B C23B 119.8(5) . . ?
C17B C16B C15B 122.6(5) . . ?
C16B C17B C18B 116.6(5) . . ?
C16B C17B C19B 123.4(5) . . ?
C18B C17B C19B 120.0(5) . . ?
C13B C18B C17B 123.0(5) . . ?
C22B C19B C21B 108.4(5) . . ?
C22B C19B C17B 109.9(5) . . ?
C21B C19B C17B 112.4(5) . . ?
C22B C19B C20B 109.1(5) . . ?
C21B C19B C20B 108.6(5) . . ?
C17B C19B C20B 108.4(5) . . ?
C24B C23B C15B 112.9(5) . . ?
C25B C24B C29B 117.2(5) . . ?
C25B C24B C23B 122.7(5) . . ?
C29B C24B C23B 120.0(5) . . ?
C26B C25B C24B 122.5(5) . . ?
C26B C25B O3B 119.2(5) . . ?
C24B C25B O3B 118.4(5) . . ?
C27B C26B C25B 117.4(5) . . ?
C27B C26B C34B 122.4(5) . . ?
C25B C26B C34B 120.2(5) . . ?
C26B C27B C28B 123.5(6) . . ?
C29B C28B C27B 116.4(5) . . ?
C29B C28B C30B 121.4(5) . . ?
C27B C28B C30B 122.2(5) . . ?
C28B C29B C24B 123.1(5) . . ?
C31I C30B C32J 136.3(8) . . ?
C31I C30B C33I 120.2(11) . . ?
C32J C30B C33I 39.7(9) . . ?
C31I C30B C31J 30.5(8) . . ?
C32J C30B C31J 126.6(10) . . ?
C33I C30B C31J 136.9(9) . . ?
C31I C30B C32I 105.3(12) . . ?
C32J C30B C32I 60.2(11) . . ?
C33I C30B C32I 98.5(12) . . ?
C31J C30B C32I 77.1(12) . . ?
C31I C30B C28B 111.8(5) . . ?
C32J C30B C28B 111.9(5) . . ?
C33I C30B C28B 111.0(5) . . ?
C31J C30B C28B 110.9(5) . . ?
C32I C30B C28B 108.5(5) . . ?
C31I C30B C33J 72.1(11) . . ?
C32J C30B C33J 94.4(10) . . ?
C33I C30B C33J 56.1(10) . . ?
C31J C30B C33J 101.3(11) . . ?
C32I C30B C33J 141.4(9) . . ?
C28B C30B C33J 107.9(5) . . ?
C31J C31I C30B 75.2(7) . . ?
C31J C31I C33J 127.6(11) . . ?
C30B C31I C33J 54.9(6) . . ?
C31I C31J C30B 74.3(6) . . ?
C31I C31J C32I 122.1(11) . . ?
C30B C31J C32I 52.0(6) . . ?
C32J C32I C30B 59.0(6) . . ?
C32J C32I C31J 103.4(9) . . ?
C30B C32I C31J 50.9(6) . . ?
C33I C32J C30B 70.5(6) . . ?
C33I C32J C32I 128.8(10) . . ?
C30B C32J C32I 60.9(6) . . ?
C32J C33I C33J 130.0(10) . . ?
C32J C33I C30B 69.9(6) . . ?
C33J C33I C30B 63.1(6) . . ?
C33I C33J C30B 60.8(6) . . ?
C33I C33J C31I 107.5(9) . . ?
C30B C33J C31I 53.0(6) . . ?
O2 N O1 122.0(7) . . ?
O2 N C 111.5(6) . . ?
O1 N C 121.6(6) . . ?

loop_
_geom_bond_atom_site_label_1
_geom_bond_atom_site_label_2
_geom_bond_distance
_geom_bond_site_symmetry_2
_geom_bond_publ_flag
O1A C1A 1.407(7) . ?
O2A C14A 1.391(7) . ?
O3A C25A 1.388(7) . ?
C1A C2A 1.391(8) . ?
C1A C6A 1.402(8) . ?
C2A C3A 1.370(8) . ?
C2A C7A 1.512(9) . ?
C3A C4A 1.397(8) . ?
C4A C5A 1.378(8) . ?
C4A C8A 1.535(6) . ?
C5A C6A 1.388(8) . ?
C6A C12A 1.517(8) . ?
C8A C10J 1.511(5) . ?
C8A C9I 1.511(5) . ?
C8A C10I 1.521(5) . ?
C8A C11J 1.527(5) . ?
C8A C11I 1.535(5) . ?
C8A C9J 1.549(5) . ?
C9I C11J 1.08(3) . ?
C9I C9J 1.70(3) . ?
C9J C10I 1.62(2) . ?
C10I C10J 1.14(2) . ?
C10J C11I 1.40(3) . ?
C11I C11J 1.59(3) . ?
C12A C13A 1.507(8) . ?
C13A C18A 1.393(8) . ?
C13A C14A 1.400(8) . ?
C14A C15A 1.388(8) . ?
C15A C16A 1.391(8) . ?
C15A C23A 1.517(8) . ?
C16A C17A 1.388(8) . ?
C17A C18A 1.398(8) . ?
C17A C19A 1.530(8) . ?
C19A C20A 1.528(9) . ?
C19A C21A 1.531(9) . ?
C19A C22A 1.535(9) . ?
C23A C24A 1.510(8) . ?
C24A C25A 1.391(8) . ?
C24A C29A 1.399(8) . ?
C25A C26A 1.403(8) . ?
C26A C27A 1.393(8) . ?
C26A C34A 1.497(8) . ?
C27A C28A 1.402(9) . ?
C28A C29A 1.382(8) . ?
C28A C30A 1.519(9) . ?
C30A C33A 1.519(9) . ?
C30A C31A 1.527(10) . ?
C30A C32A 1.538(10) . ?
O1B C1B 1.376(7) . ?
O2B C14B 1.388(6) . ?
O3B C25B 1.405(7) . ?
C1B C2B 1.401(8) . ?
C1B C6B 1.407(8) . ?
C2B C3B 1.386(8) . ?
C2B C7B 1.508(8) . ?
C3B C4B 1.388(8) . ?
C4B C5B 1.400(8) . ?
C4B C8B 1.537(8) . ?
C5B C6B 1.390(8) . ?
C6B C12B 1.526(8) . ?
C8B C11B 1.512(9) . ?
C8B C9B 1.516(9) . ?
C8B C10B 1.522(9) . ?
C12B C13B 1.508(8) . ?
C13B C18B 1.387(8) . ?
C13B C14B 1.388(8) . ?
C14B C15B 1.390(8) . ?
C15B C16B 1.402(8) . ?
C15B C23B 1.517(8) . ?
C16B C17B 1.386(8) . ?
C17B C18B 1.402(8) . ?
C17B C19B 1.534(8) . ?
C19B C22B 1.519(8) . ?
C19B C21B 1.521(8) . ?
C19B C20B 1.539(9) . ?
C23B C24B 1.509(8) . ?
C24B C25B 1.390(8) . ?
C24B C29B 1.395(8) . ?
C25B C26B 1.388(8) . ?
C26B C27B 1.381(8) . ?
C26B C34B 1.502(8) . ?
C27B C28B 1.392(8) . ?
C28B C29B 1.390(8) . ?
C28B C30B 1.544(7) . ?
C30B C31I 1.512(5) . ?
C30B C32J 1.512(5) . ?
C30B C33I 1.518(5) . ?
C30B C31J 1.519(5) . ?
C30B C32I 1.541(5) . ?
C30B C33J 1.550(5) . ?
C31I C31J 0.80(2) . ?
C31I C33J 1.80(2) . ?
C31J C32I 1.91(3) . ?
C32I C32J 1.53(3) . ?
C32J C33I 1.03(2) . ?
C33I C33J 1.44(2) . ?
O1 N 1.233(5) . ?
O2 N 1.212(5) . ?
N C 1.356(5) . ?
